data_1570122
loop_
_publ_author_name
'Polukeev, Alexey V.'
'Capelli, Silvia C.'
'Wendt, Ola F.'

_publ_section_title
;
 Unravelling strong temperature-dependence of <i>J</i><sub>HD</sub> in
 transition metal hydrides: solvation and non-covalent interactions
 <i>versus</i> temperature-elastic H-H bonds.
;
_journal_issue 43
_journal_name_full 'Chemical science'
_journal_page_first 12308
_journal_page_last 12320
_journal_paper_doi 10.1039/d3sc04197b
_journal_volume 14
_journal_year 2023
_chemical_formula_moiety 'C30 H43 F5 I1 Ir1 O4 P2'
_chemical_formula_sum 'C30 H41 F5 I Ir O4 P2'
_chemical_formula_weight 943.7
_chemical_properties_physical Air-sensitive,Moisture-sensitive,Oxygen-sensitive
_space_group_IT_number 2
_space_group_name_Hall '-P 1'
_space_group_name_H-M_alt 'P -1'
_symmetry_cell_setting triclinic
_symmetry_Int_Tables_number 2
_symmetry_space_group_name_Hall '-P 1'
_symmetry_space_group_name_H-M 'P -1'
_audit_update_record
;
2023-04-19 deposited with the CCDC.	2023-10-13 downloaded from the CCDC.
;
_cell_angle_alpha 87.8506(15)
_cell_angle_beta 84.0788(15)
_cell_angle_gamma 68.7007(16)
_cell_formula_units_Z 2
_cell_length_a 10.6200(2)
_cell_length_b 10.6749(2)
_cell_length_c 16.4369(3)
_cell_measurement_reflns_used 17573
_cell_measurement_temperature 100
_cell_measurement_theta_max 29.1
_cell_measurement_theta_min 3.84
_cell_volume 1726.87(6)
_computing_cell_refinement 'CrysAlisPro 1.171.39.46 (Rigaku OD, 2018)'
_computing_data_collection 'CrysAlisPro 1.171.39.46 (Rigaku OD, 2018)'
_computing_data_reduction 'CrysAlisPro 1.171.39.46 (Rigaku OD, 2018)'
_diffrn_ambient_temperature 100
_diffrn_detector 'CCD plate'
_diffrn_detector_area_resol_mean 8.0433
_diffrn_measured_fraction_theta_full 0.98
_diffrn_measured_fraction_theta_max 0.88
_diffrn_measurement_device 'four-circle diffractometer'
_diffrn_measurement_device_type 'Xcalibur, EosS2'
_diffrn_measurement_method '\w scans'
_diffrn_radiation_monochromator graphite
_diffrn_radiation_probe x-ray
_diffrn_radiation_source 'X-ray tube'
_diffrn_radiation_type 'Mo K\a'
_diffrn_radiation_wavelength 0.71073
_diffrn_reflns_av_R_equivalents 0.0423
_diffrn_reflns_av_unetI/netI 0.0376
_diffrn_reflns_limit_h_max 14
_diffrn_reflns_limit_h_min -14
_diffrn_reflns_limit_k_max 14
_diffrn_reflns_limit_k_min -14
_diffrn_reflns_limit_l_max 21
_diffrn_reflns_limit_l_min -22
_diffrn_reflns_number 37775
_diffrn_reflns_theta_full 27.66
_diffrn_reflns_theta_max 29.34
_diffrn_reflns_theta_min 3.55
_diffrn_source 'fine-focus sealed X-ray tube'
_exptl_absorpt_coefficient_mu 4.912
_exptl_absorpt_correction_T_max 1
_exptl_absorpt_correction_T_min 0.242
_exptl_absorpt_correction_type multi-scan
_exptl_absorpt_process_details
;
CrysAlisPro 1.171.39.46 (Rigaku Oxford Diffraction, 2018)
Empirical absorption correction using spherical harmonics,
 implemented in SCALE3 ABSPACK scaling algorithm.
;
_exptl_crystal_colour 'dark red'
_exptl_crystal_density_diffrn 1.815
_exptl_crystal_description block
_exptl_crystal_F_000 916
_exptl_crystal_size_max 0.85
_exptl_crystal_size_mid 0.60
_exptl_crystal_size_min 0.20
_refine_diff_density_max 1.21
_refine_diff_density_min -0.85
_refine_ls_extinction_method none
_refine_ls_goodness_of_fit_gt 1.47
_refine_ls_goodness_of_fit_ref 1.42
_refine_ls_hydrogen_treatment constr
_refine_ls_number_constraints 164
_refine_ls_number_parameters 388
_refine_ls_number_reflns 8337
_refine_ls_number_restraints 0
_refine_ls_R_factor_all 0.0421
_refine_ls_R_factor_gt 0.0310
_refine_ls_shift/su_max 0.0033
_refine_ls_shift/su_mean 0.0002
_refine_ls_structure_factor_coef Fsqd
_refine_ls_weighting_details w=1/(\s^2^(I)+0.0004I^2^)
_refine_ls_weighting_scheme sigma
_refine_ls_wR_factor_gt 0.0637
_refine_ls_wR_factor_ref 0.0669
_reflns_number_gt 7098
_reflns_number_total 8337
_reflns_threshold_expression I>3\s(I)
_cod_data_source_file d3sc04197b2.cif
_cod_data_source_block I_CCDC1
_cod_depositor_comments
;
The following automatic conversions were performed:

data item '_diffrn_radiation_probe' value 'X-ray' was changed to
'x-ray' in accordance with the
/home/data/users/saulius/crontab/automatic-downloads/rss-feeds/RSC/lib/dictionaries/cif_core.dic
dictionary named 'cif_core.dic' version 2.4.2 last updated on
2011-04-26.

Automatic conversion script
Id: cif_fix_values 8170 2020-07-09 18:12:32Z antanas 

 Adding full bibliography for 1570117--1570122.cif.
;
_cod_original_formula_sum 'C30 H41 F5 I1 Ir1 O4 P2'
_cod_database_code 1570122

loop_
_space_group_symop_id
_space_group_symop_operation_xyz
1 x,y,z
2 -x,-y,-z

loop_
_atom_site_label
_atom_site_type_symbol
_atom_site_fract_x
_atom_site_fract_y
_atom_site_fract_z
_atom_site_adp_type
_atom_site_U_iso_or_equiv
_atom_site_site_symmetry_multiplicity
_atom_site_occupancy
_atom_site_calc_flag
_atom_site_refinement_flags
_atom_site_disorder_assembly
_atom_site_disorder_group
Ir1 Ir 0.125548(16) 0.397070(15) 0.224478(9) Uani 0.01485(6) 2 1 d . . .
I1 I 0.43321(3) 0.09954(3) 0.317073(16) Uani 0.02594(11) 2 1 d . . .
P1 P -0.02408(11) 0.29874(10) 0.19868(6) Uani 0.0144(3) 2 1 d . . .
P2 P 0.21109(11) 0.56133(10) 0.23857(7) Uani 0.0208(4) 2 1 d . . .
F1 F 0.7639(4) -0.3821(3) 0.42430(18) Uani 0.0559(14) 2 1 d . . .
O1 O -0.4735(3) 0.8978(3) 0.10846(18) Uani 0.0242(11) 2 1 d . . .
F2 F 0.8756(3) -0.2711(3) 0.52899(17) Uani 0.0551(14) 2 1 d . . .
F3 F 0.5741(3) -0.2239(3) 0.33180(16) Uani 0.0397(12) 2 1 d . . .
F4 F 0.8018(3) 0.0002(3) 0.53612(16) Uani 0.0479(14) 2 1 d . . .
F5 F 0.6069(3) 0.1591(3) 0.44878(15) Uani 0.0373(12) 2 1 d . . .
O2 O -0.3380(3) 1.0156(3) 0.11514(16) Uani 0.0187(10) 2 1 d . . .
O3 O -0.1651(3) 0.4253(2) 0.17898(16) Uani 0.0176(10) 2 1 d . . .
C1 C -0.0967(5) 0.1923(5) 0.0594(2) Uani 0.0289(18) 2 1 d . . .
O4 O 0.0871(3) 0.7045(3) 0.21753(19) Uani 0.0268(11) 2 1 d . . .
C2 C -0.2148(5) 0.1800(4) 0.2554(3) Uani 0.0253(17) 2 1 d . . .
C3 C 0.3466(5) 0.7011(4) 0.1320(3) Uani 0.0363(19) 2 1 d . . .
C4 C 0.7256(5) -0.2479(5) 0.4291(3) Uani 0.0344(19) 2 1 d . . .
C5 C -0.2653(4) 0.6616(3) 0.1560(2) Uani 0.0133(13) 2 1 d . . .
C6 C 0.3459(6) 0.4791(5) 0.3786(3) Uani 0.041(2) 2 1 d . . .
C7 C -0.1364(4) 0.8036(4) 0.1764(2) Uani 0.0195(15) 2 1 d . . .
C8 C 0.4838(4) 0.4689(4) 0.1777(3) Uani 0.0296(17) 2 1 d . . .
C9 C 0.2981(6) 0.7198(5) 0.3369(3) Uani 0.049(2) 2 1 d . . .
C10 C -0.0324(4) 0.6918(4) 0.1985(2) Uani 0.0172(14) 2 1 d . . .
C11 C -0.3667(4) 0.9031(4) 0.1248(2) Uani 0.0161(14) 2 1 d . . .
C12 C 0.0215(4) 0.2111(4) 0.0983(2) Uani 0.0215(15) 2 1 d . . .
C13 C -0.2548(4) 0.7894(4) 0.1545(2) Uani 0.0144(13) 2 1 d . . .
C14 C 0.3100(5) 0.5008(5) 0.0806(3) Uani 0.0334(19) 2 1 d . . .
C15 C -0.0376(4) 0.5637(4) 0.2005(2) Uani 0.0151(13) 2 1 d . . .
C16 C 0.1366(6) 0.0756(5) 0.1048(3) Uani 0.053(2) 2 1 d . . .
C17 C -0.4414(4) 1.1288(4) 0.0829(3) Uani 0.0234(16) 2 1 d . . .
C18 C 0.6292(5) -0.1663(4) 0.3821(2) Uani 0.0265(17) 2 1 d . . .
C19 C -0.1494(6) 0.3116(5) 0.3524(3) Uani 0.045(3) 2 1 d . . .
C20 C 0.3442(4) 0.5616(4) 0.1552(3) Uani 0.0243(16) 2 1 d . . .
C21 C 0.0155(5) 0.0844(5) 0.3058(4) Uani 0.052(2) 2 1 d . . .
C22 C -0.1579(4) 0.5536(4) 0.1786(2) Uani 0.0147(14) 2 1 d . . .
C23 C 0.2457(5) 0.6036(5) 0.3404(3) Uani 0.0329(19) 2 1 d . . .
C24 C 0.1094(5) 0.6461(5) 0.3931(3) Uani 0.045(2) 2 1 d . . .
C25 C -0.0961(4) 0.2130(4) 0.2799(2) Uani 0.0212(16) 2 1 d . . .
C26 C 0.0701(6) 0.3069(5) 0.0428(3) Uani 0.049(3) 2 1 d . . .
C27 C 0.5851(4) -0.0275(4) 0.3873(2) Uani 0.0218(16) 2 1 d . . .
C28 C 0.6448(5) 0.0256(4) 0.4399(2) Uani 0.0254(17) 2 1 d . . .
C29 C 0.7446(5) -0.0553(5) 0.4861(2) Uani 0.0314(19) 2 1 d . . .
C30 C 0.7823(5) -0.1922(5) 0.4819(3) Uani 0.036(2) 2 1 d . . .
H1c1 H -0.120019 0.122153 0.087636 Uiso 0.0347 2 1 d . . .
H2c1 H -0.174092 0.274677 0.063487 Uiso 0.0347 2 1 d . . .
H3c1 H -0.069583 0.168221 0.002833 Uiso 0.0347 2 1 d . . .
H1c2 H -0.283725 0.260702 0.23842 Uiso 0.0303 2 1 d . . .
H2c2 H -0.183973 0.116751 0.210994 Uiso 0.0303 2 1 d . . .
H3c2 H -0.251673 0.141595 0.301219 Uiso 0.0303 2 1 d . . .
H1c3 H 0.255769 0.762358 0.126552 Uiso 0.0436 2 1 d . . .
H2c3 H 0.384434 0.73274 0.173825 Uiso 0.0436 2 1 d . . .
H3c3 H 0.401231 0.695663 0.080933 Uiso 0.0436 2 1 d . . .
H1c5 H -0.345942 0.650573 0.141453 Uiso 0.0159 2 1 d . . .
H1c6 H 0.308558 0.409355 0.384003 Uiso 0.0495 2 1 d . . .
H2c6 H 0.429951 0.448296 0.34421 Uiso 0.0495 2 1 d . . .
H3c6 H 0.361979 0.50153 0.431622 Uiso 0.0495 2 1 d . . .
H1c7 H -0.128503 0.890474 0.175791 Uiso 0.0234 2 1 d . . .
H1c8 H 0.482268 0.380686 0.189704 Uiso 0.0355 2 1 d . . .
H2c8 H 0.550675 0.463737 0.132671 Uiso 0.0355 2 1 d . . .
H3c8 H 0.506147 0.503886 0.224871 Uiso 0.0355 2 1 d . . .
H1c9 H 0.382842 0.694739 0.303188 Uiso 0.0587 2 1 d . . .
H2c9 H 0.233047 0.797774 0.31418 Uiso 0.0587 2 1 d . . .
H3c9 H 0.311326 0.739839 0.391119 Uiso 0.0587 2 1 d . . .
H1c14 H 0.318528 0.409441 0.092301 Uiso 0.0401 2 1 d . . .
H2c14 H 0.218606 0.552178 0.069159 Uiso 0.0401 2 1 d . . .
H3c14 H 0.371552 0.502958 0.033989 Uiso 0.0401 2 1 d . . .
H1c16 H 0.107553 0.019989 0.143782 Uiso 0.0635 2 1 d . . .
H2c16 H 0.160675 0.032179 0.052349 Uiso 0.0635 2 1 d . . .
H3c16 H 0.2141 0.089282 0.122392 Uiso 0.0635 2 1 d . . .
H1c17 H -0.41657 1.206705 0.083815 Uiso 0.0281 2 1 d . . .
H2c17 H -0.450764 1.110309 0.027568 Uiso 0.0281 2 1 d . . .
H3c17 H -0.526068 1.145301 0.1156 Uiso 0.0281 2 1 d . . .
H1c19 H -0.217652 0.392902 0.335597 Uiso 0.0538 2 1 d . . .
H2c19 H -0.188078 0.271293 0.396513 Uiso 0.0538 2 1 d . . .
H3c19 H -0.075843 0.331927 0.37044 Uiso 0.0538 2 1 d . . .
H1c21 H 0.092985 0.104727 0.316948 Uiso 0.0625 2 1 d . . .
H2c21 H -0.017907 0.048539 0.354145 Uiso 0.0625 2 1 d . . .
H3c21 H 0.041336 0.019319 0.262538 Uiso 0.0625 2 1 d . . .
H1c24 H 0.076233 0.573375 0.396302 Uiso 0.0535 2 1 d . . .
H2c24 H 0.121304 0.668585 0.447061 Uiso 0.0535 2 1 d . . .
H3c24 H 0.045161 0.723044 0.368936 Uiso 0.0535 2 1 d . . .
H1c26 H -0.006691 0.384259 0.030337 Uiso 0.0589 2 1 d . . .
H2c26 H 0.130767 0.33499 0.070467 Uiso 0.0589 2 1 d . . .
H3c26 H 0.116672 0.261445 -0.006949 Uiso 0.0589 2 1 d . . .

loop_
_atom_site_aniso_label
_atom_site_aniso_type_symbol
_atom_site_aniso_U_11
_atom_site_aniso_U_22
_atom_site_aniso_U_33
_atom_site_aniso_U_12
_atom_site_aniso_U_13
_atom_site_aniso_U_23
Ir1 Ir 0.01303(8) 0.01228(8) 0.02042(9) -0.00547(6) -0.00368(6) 0.00045(6)
I1 I 0.02198(16) 0.03441(17) 0.02147(15) -0.01078(14) -0.00121(12) 0.00357(12)
P1 P 0.0162(5) 0.0120(5) 0.0170(5) -0.0068(4) -0.0038(4) 0.0006(4)
P2 P 0.0129(5) 0.0151(5) 0.0357(6) -0.0055(5) -0.0074(5) -0.0002(4)
F1 F 0.074(3) 0.0307(17) 0.0491(19) -0.0034(17) -0.0032(17) 0.0012(14)
O1 O 0.0190(17) 0.0185(15) 0.0373(17) -0.0080(13) -0.0107(13) 0.0059(12)
F2 F 0.043(2) 0.068(2) 0.0362(17) 0.0037(17) -0.0126(15) 0.0101(15)
F3 F 0.0484(19) 0.0394(16) 0.0392(16) -0.0249(15) -0.0025(14) -0.0068(13)
F4 F 0.048(2) 0.076(2) 0.0315(16) -0.0348(18) -0.0114(14) -0.0033(15)
F5 F 0.053(2) 0.0351(16) 0.0312(15) -0.0240(15) -0.0039(13) -0.0025(12)
O2 O 0.0179(15) 0.0114(13) 0.0273(15) -0.0051(12) -0.0065(12) 0.0032(11)
O3 O 0.0186(15) 0.0112(13) 0.0272(15) -0.0094(12) -0.0061(12) 0.0020(11)
C1 C 0.039(3) 0.033(3) 0.023(2) -0.021(2) -0.005(2) -0.0040(19)
O4 O 0.0146(16) 0.0142(15) 0.055(2) -0.0062(13) -0.0127(14) -0.0008(13)
C2 C 0.029(3) 0.027(2) 0.026(2) -0.019(2) -0.0027(19) 0.0042(18)
C3 C 0.021(3) 0.024(2) 0.067(4) -0.011(2) -0.010(2) 0.016(2)
C4 C 0.039(3) 0.028(3) 0.028(3) -0.005(2) 0.005(2) 0.001(2)
C5 C 0.0091(19) 0.0139(19) 0.0183(19) -0.0056(16) -0.0024(15) -0.0007(15)
C6 C 0.045(3) 0.046(3) 0.035(3) -0.016(3) -0.014(3) -0.006(2)
C7 C 0.019(2) 0.015(2) 0.027(2) -0.0099(18) 0.0000(17) -0.0035(16)
C8 C 0.018(2) 0.025(2) 0.047(3) -0.009(2) -0.006(2) 0.007(2)
C9 C 0.040(3) 0.039(3) 0.074(4) -0.016(3) -0.023(3) -0.016(3)
C10 C 0.015(2) 0.015(2) 0.024(2) -0.0085(18) -0.0036(17) -0.0033(16)
C11 C 0.020(2) 0.0143(19) 0.0165(19) -0.0087(18) -0.0003(16) -0.0016(15)
C12 C 0.023(2) 0.019(2) 0.022(2) -0.0073(19) -0.0001(18) -0.0057(16)
C13 C 0.014(2) 0.0114(18) 0.0185(19) -0.0055(17) -0.0007(16) -0.0018(15)
C14 C 0.029(3) 0.035(3) 0.038(3) -0.015(2) -0.004(2) 0.010(2)
C15 C 0.011(2) 0.0152(19) 0.0169(19) -0.0025(17) -0.0013(15) -0.0014(15)
C16 C 0.044(4) 0.046(3) 0.054(4) 0.007(3) -0.012(3) -0.031(3)
C17 C 0.026(2) 0.016(2) 0.030(2) -0.0081(19) -0.0102(19) 0.0062(17)
C18 C 0.031(3) 0.032(3) 0.021(2) -0.016(2) 0.0001(19) -0.0045(18)
C19 C 0.073(4) 0.065(4) 0.019(2) -0.054(3) 0.006(2) -0.009(2)
C20 C 0.015(2) 0.020(2) 0.040(3) -0.0082(19) -0.0049(19) 0.0075(18)
C21 C 0.031(3) 0.054(4) 0.075(4) -0.020(3) -0.020(3) 0.047(3)
C22 C 0.018(2) 0.0153(19) 0.0143(19) -0.0103(17) 0.0003(16) -0.0011(15)
C23 C 0.028(3) 0.030(3) 0.044(3) -0.010(2) -0.015(2) -0.010(2)
C24 C 0.038(3) 0.053(4) 0.041(3) -0.012(3) -0.004(2) -0.024(3)
C25 C 0.026(2) 0.022(2) 0.021(2) -0.016(2) -0.0042(18) 0.0037(17)
C26 C 0.074(4) 0.064(4) 0.027(3) -0.052(4) 0.021(3) -0.014(2)
C27 C 0.018(2) 0.033(2) 0.015(2) -0.011(2) 0.0018(17) 0.0012(17)
C28 C 0.027(3) 0.030(2) 0.019(2) -0.013(2) 0.0056(18) -0.0017(18)
C29 C 0.031(3) 0.053(3) 0.014(2) -0.020(3) -0.0035(19) -0.001(2)
C30 C 0.029(3) 0.047(3) 0.022(2) -0.001(2) -0.004(2) 0.006(2)

loop_
_atom_type_symbol
_atom_type_scat_dispersion_real
_atom_type_scat_dispersion_imag
_atom_type_scat_source
C 0.0033 0.0016 'International Tables Vol C tables 4.2.6.8 and 6.1.1.1'
H 0.0000 0.0000 'International Tables Vol C tables 4.2.6.8 and 6.1.1.1'
F 0.0171 0.0103 'International Tables Vol C tables 4.2.6.8 and 6.1.1.1'
I -0.4742 1.8119 'International Tables Vol C tables 4.2.6.8 and 6.1.1.1'
Ir -1.4442 7.9887 'International Tables Vol C tables 4.2.6.8 and 6.1.1.1'
O 0.0106 0.0060 'International Tables Vol C tables 4.2.6.8 and 6.1.1.1'
P 0.1023 0.0942 'International Tables Vol C tables 4.2.6.8 and 6.1.1.1'

loop_
_exptl_crystal_face_index_h
_exptl_crystal_face_index_k
_exptl_crystal_face_index_l
_exptl_crystal_face_perp_dist
? ? ? ?

loop_
_geom_angle_atom_site_label_1
_geom_angle_atom_site_label_2
_geom_angle_atom_site_label_3
_geom_angle_site_symmetry_1
_geom_angle_site_symmetry_2
_geom_angle_site_symmetry_3
_geom_angle
_geom_angle_publ_flag
P1 Ir1 P2 . . . 159.38(3) ?
P1 Ir1 C15 . . . 79.91(14) ?
P2 Ir1 C15 . . . 79.49(14) ?
Ir1 P1 C12 . . . 112.16(16) ?
Ir1 P1 C25 . . . 121.63(16) ?
C12 P1 C25 . . . 114.3(2) ?
Ir1 P2 C20 . . . 113.41(16) ?
Ir1 P2 C23 . . . 121.00(18) ?
C20 P2 C23 . . . 113.3(2) ?
C11 O2 C17 . . . 115.4(3) ?
C12 C1 H1c1 . . . 109.47 ?
C12 C1 H2c1 . . . 109.47 ?
C12 C1 H3c1 . . . 109.47 ?
H1c1 C1 H2c1 . . . 109.47 ?
H1c1 C1 H3c1 . . . 109.47 ?
H2c1 C1 H3c1 . . . 109.47 ?
C25 C2 H1c2 . . . 109.47 ?
C25 C2 H2c2 . . . 109.47 ?
C25 C2 H3c2 . . . 109.47 ?
H1c2 C2 H2c2 . . . 109.47 ?
H1c2 C2 H3c2 . . . 109.47 ?
H2c2 C2 H3c2 . . . 109.47 ?
C20 C3 H1c3 . . . 109.47 ?
C20 C3 H2c3 . . . 109.47 ?
C20 C3 H3c3 . . . 109.47 ?
H1c3 C3 H2c3 . . . 109.47 ?
H1c3 C3 H3c3 . . . 109.47 ?
H2c3 C3 H3c3 . . . 109.47 ?
F1 C4 C18 . . . 120.4(5) ?
F1 C4 C30 . . . 119.9(4) ?
C18 C4 C30 . . . 119.7(5) ?
C13 C5 C22 . . . 118.3(4) ?
C13 C5 H1c5 . . . 120.83 ?
C22 C5 H1c5 . . . 120.83 ?
C23 C6 H1c6 . . . 109.47 ?
C23 C6 H2c6 . . . 109.47 ?
C23 C6 H3c6 . . . 109.47 ?
H1c6 C6 H2c6 . . . 109.47 ?
H1c6 C6 H3c6 . . . 109.47 ?
H2c6 C6 H3c6 . . . 109.47 ?
C10 C7 C13 . . . 118.9(4) ?
C10 C7 H1c7 . . . 120.55 ?
C13 C7 H1c7 . . . 120.55 ?
C20 C8 H1c8 . . . 109.47 ?
C20 C8 H2c8 . . . 109.47 ?
C20 C8 H3c8 . . . 109.47 ?
H1c8 C8 H2c8 . . . 109.47 ?
H1c8 C8 H3c8 . . . 109.47 ?
H2c8 C8 H3c8 . . . 109.47 ?
C23 C9 H1c9 . . . 109.47 ?
C23 C9 H2c9 . . . 109.47 ?
C23 C9 H3c9 . . . 109.47 ?
H1c9 C9 H2c9 . . . 109.47 ?
H1c9 C9 H3c9 . . . 109.47 ?
H2c9 C9 H3c9 . . . 109.47 ?
O4 C10 C7 . . . 119.2(4) ?
O4 C10 C15 . . . 117.5(3) ?
C7 C10 C15 . . . 123.2(4) ?
O1 C11 O2 . . . 122.5(3) ?
O1 C11 C13 . . . 124.7(4) ?
O2 C11 C13 . . . 112.8(4) ?
P1 C12 C1 . . . 115.7(3) ?
P1 C12 C16 . . . 110.2(3) ?
P1 C12 C26 . . . 102.9(3) ?
C1 C12 C16 . . . 109.9(4) ?
C1 C12 C26 . . . 107.4(4) ?
C16 C12 C26 . . . 110.4(4) ?
C5 C13 C7 . . . 120.0(3) ?
C5 C13 C11 . . . 117.9(4) ?
C7 C13 C11 . . . 122.0(4) ?
C20 C14 H1c14 . . . 109.47 ?
C20 C14 H2c14 . . . 109.47 ?
C20 C14 H3c14 . . . 109.47 ?
H1c14 C14 H2c14 . . . 109.47 ?
H1c14 C14 H3c14 . . . 109.47 ?
H2c14 C14 H3c14 . . . 109.47 ?
Ir1 C15 C10 . . . 122.1(3) ?
Ir1 C15 C22 . . . 121.5(3) ?
C10 C15 C22 . . . 116.2(3) ?
C12 C16 H1c16 . . . 109.47 ?
C12 C16 H2c16 . . . 109.47 ?
C12 C16 H3c16 . . . 109.47 ?
H1c16 C16 H2c16 . . . 109.47 ?
H1c16 C16 H3c16 . . . 109.47 ?
H2c16 C16 H3c16 . . . 109.47 ?
O2 C17 H1c17 . . . 109.47 ?
O2 C17 H2c17 . . . 109.47 ?
O2 C17 H3c17 . . . 109.47 ?
H1c17 C17 H2c17 . . . 109.47 ?
H1c17 C17 H3c17 . . . 109.47 ?
H2c17 C17 H3c17 . . . 109.47 ?
F3 C18 C4 . . . 118.3(4) ?
F3 C18 C27 . . . 120.0(4) ?
C4 C18 C27 . . . 121.7(5) ?
C25 C19 H1c19 . . . 109.47 ?
C25 C19 H2c19 . . . 109.47 ?
C25 C19 H3c19 . . . 109.47 ?
H1c19 C19 H2c19 . . . 109.47 ?
H1c19 C19 H3c19 . . . 109.47 ?
H2c19 C19 H3c19 . . . 109.47 ?
P2 C20 C3 . . . 114.7(3) ?
P2 C20 C8 . . . 110.0(3) ?
P2 C20 C14 . . . 104.8(3) ?
C3 C20 C8 . . . 110.2(4) ?
C3 C20 C14 . . . 108.7(4) ?
C8 C20 C14 . . . 108.2(3) ?
C25 C21 H1c21 . . . 109.47 ?
C25 C21 H2c21 . . . 109.47 ?
C25 C21 H3c21 . . . 109.47 ?
H1c21 C21 H2c21 . . . 109.47 ?
H1c21 C21 H3c21 . . . 109.47 ?
H2c21 C21 H3c21 . . . 109.47 ?
O3 C22 C5 . . . 119.4(4) ?
O3 C22 C15 . . . 117.3(3) ?
C5 C22 C15 . . . 123.3(4) ?
P2 C23 C6 . . . 110.0(3) ?
P2 C23 C9 . . . 112.7(3) ?
P2 C23 C24 . . . 105.7(4) ?
C6 C23 C9 . . . 110.5(5) ?
C6 C23 C24 . . . 108.8(4) ?
C9 C23 C24 . . . 108.8(4) ?
C23 C24 H1c24 . . . 109.47 ?
C23 C24 H2c24 . . . 109.47 ?
C23 C24 H3c24 . . . 109.47 ?
H1c24 C24 H2c24 . . . 109.47 ?
H1c24 C24 H3c24 . . . 109.47 ?
H2c24 C24 H3c24 . . . 109.47 ?
P1 C25 C2 . . . 113.5(3) ?
P1 C25 C19 . . . 106.3(3) ?
P1 C25 C21 . . . 109.7(3) ?
C2 C25 C19 . . . 107.6(4) ?
C2 C25 C21 . . . 109.9(4) ?
C19 C25 C21 . . . 109.7(4) ?
C12 C26 H1c26 . . . 109.47 ?
C12 C26 H2c26 . . . 109.47 ?
C12 C26 H3c26 . . . 109.47 ?
H1c26 C26 H2c26 . . . 109.47 ?
H1c26 C26 H3c26 . . . 109.47 ?
H2c26 C26 H3c26 . . . 109.47 ?
I1 C27 C18 . . . 122.1(4) ?
I1 C27 C28 . . . 120.6(3) ?
C18 C27 C28 . . . 117.4(4) ?
F5 C28 C27 . . . 120.9(4) ?
F5 C28 C29 . . . 117.4(5) ?
C27 C28 C29 . . . 121.6(4) ?
F4 C29 C28 . . . 120.0(5) ?
F4 C29 C30 . . . 120.5(4) ?
C28 C29 C30 . . . 119.6(5) ?
F2 C30 C4 . . . 120.2(5) ?
F2 C30 C29 . . . 119.8(5) ?
C4 C30 C29 . . . 120.0(4) ?

loop_
_geom_bond_atom_site_label_1
_geom_bond_atom_site_label_2
_geom_bond_site_symmetry_1
_geom_bond_site_symmetry_2
_geom_bond_distance
_geom_bond_publ_flag
Ir1 P1 . . 2.2783(13) ?
Ir1 P2 . . 2.2770(13) ?
Ir1 C15 . . 2.043(3) ?
I1 C27 . . 2.110(4) ?
P1 C12 . . 1.859(4) ?
P1 C25 . . 1.846(5) ?
P2 C20 . . 1.866(4) ?
P2 C23 . . 1.856(5) ?
F1 C4 . . 1.342(6) ?
O1 C11 . . 1.213(6) ?
F2 C30 . . 1.339(5) ?
F3 C18 . . 1.344(6) ?
F4 C29 . . 1.341(7) ?
F5 C28 . . 1.343(5) ?
O2 C11 . . 1.343(5) ?
O2 C17 . . 1.434(4) ?
O3 C22 . . 1.399(5) ?
C1 C12 . . 1.544(7) ?
C1 H1c1 . . 0.96 ?
C1 H2c1 . . 0.96 ?
C1 H3c1 . . 0.96 ?
O4 C10 . . 1.392(6) ?
C2 C25 . . 1.522(7) ?
C2 H1c2 . . 0.96 ?
C2 H2c2 . . 0.96 ?
C2 H3c2 . . 0.96 ?
C3 C20 . . 1.532(7) ?
C3 H1c3 . . 0.96 ?
C3 H2c3 . . 0.96 ?
C3 H3c3 . . 0.96 ?
C4 C18 . . 1.366(6) ?
C4 C30 . . 1.371(8) ?
C5 C13 . . 1.408(6) ?
C5 C22 . . 1.367(5) ?
C5 H1c5 . . 0.96 ?
C6 C23 . . 1.530(6) ?
C6 H1c6 . . 0.96 ?
C6 H2c6 . . 0.96 ?
C6 H3c6 . . 0.96 ?
C7 C10 . . 1.367(5) ?
C7 C13 . . 1.404(7) ?
C7 H1c7 . . 0.96 ?
C8 C20 . . 1.528(6) ?
C8 H1c8 . . 0.96 ?
C8 H2c8 . . 0.96 ?
C8 H3c8 . . 0.96 ?
C9 C23 . . 1.530(9) ?
C9 H1c9 . . 0.96 ?
C9 H2c9 . . 0.96 ?
C9 H3c9 . . 0.96 ?
C10 C15 . . 1.388(6) ?
C11 C13 . . 1.467(5) ?
C12 C16 . . 1.526(6) ?
C12 C26 . . 1.536(8) ?
C14 C20 . . 1.542(7) ?
C14 H1c14 . . 0.96 ?
C14 H2c14 . . 0.96 ?
C14 H3c14 . . 0.96 ?
C15 C22 . . 1.404(6) ?
C16 H1c16 . . 0.96 ?
C16 H2c16 . . 0.96 ?
C16 H3c16 . . 0.96 ?
C17 H1c17 . . 0.96 ?
C17 H2c17 . . 0.96 ?
C17 H3c17 . . 0.96 ?
C18 C27 . . 1.385(6) ?
C19 C25 . . 1.540(6) ?
C19 H1c19 . . 0.96 ?
C19 H2c19 . . 0.96 ?
C19 H3c19 . . 0.96 ?
C21 C25 . . 1.533(6) ?
C21 H1c21 . . 0.96 ?
C21 H2c21 . . 0.96 ?
C21 H3c21 . . 0.96 ?
C23 C24 . . 1.532(7) ?
C24 H1c24 . . 0.96 ?
C24 H2c24 . . 0.96 ?
C24 H3c24 . . 0.96 ?
C26 H1c26 . . 0.96 ?
C26 H2c26 . . 0.96 ?
C26 H3c26 . . 0.96 ?
C27 C28 . . 1.373(7) ?
C28 C29 . . 1.376(6) ?
C29 C30 . . 1.370(8) ?

loop_
_geom_hbond_atom_site_label_D
_geom_hbond_atom_site_label_H
_geom_hbond_atom_site_label_A
_geom_hbond_site_symmetry_D
_geom_hbond_site_symmetry_H
_geom_hbond_site_symmetry_A
_geom_hbond_distance_DH
_geom_hbond_distance_HA
_geom_hbond_distance_DA
_geom_hbond_angle_DHA
_geom_hbond_publ_flag
C3 H1c3 O4 . . . 0.96 2.45 2.951(6) 112.20 ?
C7 H1c7 O2 . . . 0.96 2.43 2.734(4) 97.69 ?
C17 H2c17 O1 . . 2_475 0.96 2.47 3.410(5) 166.98 ?
C24 H3c24 O4 . . . 0.96 2.48 2.944(6) 109.25 ?

loop_
_geom_torsion_atom_site_label_1
_geom_torsion_atom_site_label_2
_geom_torsion_atom_site_label_3
_geom_torsion_atom_site_label_4
_geom_torsion_site_symmetry_1
_geom_torsion_site_symmetry_2
_geom_torsion_site_symmetry_3
_geom_torsion_site_symmetry_4
_geom_torsion
_geom_torsion_publ_flag
? ? ? ? ? ? ? ? ? ?

loop_
_restr_angle_atom_site_label_1
_restr_angle_site_symmetry_1
_restr_angle_atom_site_label_2
_restr_angle_site_symmetry_2
_restr_angle_atom_site_label_3
_restr_angle_site_symmetry_3
_restr_angle_target
_restr_angle_target_weight_param
? ? ? ? ? ? ? ?

loop_
_restr_distance_atom_site_label_1
_restr_distance_site_symmetry_1
_restr_distance_atom_site_label_2
_restr_distance_site_symmetry_2
_restr_distance_target
_restr_distance_target_weight_param
? ? ? ? ? ?

loop_
_restr_equal_angle_atom_site_label_1
_restr_equal_angle_site_symmetry_1
_restr_equal_angle_atom_site_label_2
_restr_equal_angle_site_symmetry_2
_restr_equal_angle_atom_site_label_3
_restr_equal_angle_site_symmetry_3
_restr_equal_angle_class_class_id
_restr_equal_angle_class_target_weight_param
? ? ? ? ? ? ? ?

loop_
_restr_equal_distance_atom_site_label_1
_restr_equal_distance_site_symmetry_1
_restr_equal_distance_atom_site_label_2
_restr_equal_distance_site_symmetry_2
_restr_equal_distance_class_class_id
_restr_equal_distance_class_target_weight_param
? ? ? ? ? ?

loop_
_restr_equal_torsion_atom_site_label_1
_restr_equal_torsion_site_symmetry_1
_restr_equal_torsion_atom_site_label_2
_restr_equal_torsion_site_symmetry_2
_restr_equal_torsion_atom_site_label_3
_restr_equal_torsion_site_symmetry_3
_restr_equal_torsion_atom_site_label_4
_restr_equal_torsion_site_symmetry_4
_restr_equal_torsion_class_class_id
_restr_equal_torsion_class_target_weight_param
? ? ? ? ? ? ? ? ? ?

loop_
_restr_torsion_atom_site_label_1
_restr_torsion_site_symmetry_1
_restr_torsion_atom_site_label_2
_restr_torsion_site_symmetry_2
_restr_torsion_atom_site_label_3
_restr_torsion_site_symmetry_3
_restr_torsion_atom_site_label_4
_restr_torsion_site_symmetry_4
_restr_torsion_angle_target
_restr_torsion_weight_param
? ? ? ? ? ? ? ? ? ?

loop_
_twin_individual_id
_twin_individual_mass_fraction_refined
_twin_individual_twin_matrix_11
_twin_individual_twin_matrix_12
_twin_individual_twin_matrix_13
_twin_individual_twin_matrix_21
_twin_individual_twin_matrix_22
_twin_individual_twin_matrix_23
_twin_individual_twin_matrix_31
_twin_individual_twin_matrix_32
_twin_individual_twin_matrix_33
? ? ? ? ? ? ? ? ? ? ?

loop_
_jana_atom_site_adp_c_label
_jana_atom_site_adp_c_type_symbol
_jana_atom_site_adp_c_111
_jana_atom_site_adp_c_112
_jana_atom_site_adp_c_113
_jana_atom_site_adp_c_122
_jana_atom_site_adp_c_123
_jana_atom_site_adp_c_133
_jana_atom_site_adp_c_222
_jana_atom_site_adp_c_223
_jana_atom_site_adp_c_233
_jana_atom_site_adp_c_333
? ? ? ? ? ? ? ? ? ? ? ?

loop_
_jana_atom_site_adp_d_label
_jana_atom_site_adp_d_type_symbol
_jana_atom_site_adp_d_1111
_jana_atom_site_adp_d_1112
_jana_atom_site_adp_d_1113
_jana_atom_site_adp_d_1122
_jana_atom_site_adp_d_1123
_jana_atom_site_adp_d_1133
_jana_atom_site_adp_d_1222
_jana_atom_site_adp_d_1223
_jana_atom_site_adp_d_1233
_jana_atom_site_adp_d_1333
_jana_atom_site_adp_d_2222
_jana_atom_site_adp_d_2223
_jana_atom_site_adp_d_2233
_jana_atom_site_adp_d_2333
_jana_atom_site_adp_d_3333
? ? ? ? ? ? ? ? ? ? ? ? ? ? ? ? ?

loop_
_jana_atom_site_adp_e_label
_jana_atom_site_adp_e_type_symbol
_jana_atom_site_adp_e_11111
_jana_atom_site_adp_e_11112
_jana_atom_site_adp_e_11113
_jana_atom_site_adp_e_11122
_jana_atom_site_adp_e_11123
_jana_atom_site_adp_e_11133
_jana_atom_site_adp_e_11222
_jana_atom_site_adp_e_11223
_jana_atom_site_adp_e_11233
_jana_atom_site_adp_e_11333
_jana_atom_site_adp_e_12222
_jana_atom_site_adp_e_12223
_jana_atom_site_adp_e_12233
_jana_atom_site_adp_e_12333
_jana_atom_site_adp_e_13333
_jana_atom_site_adp_e_22222
_jana_atom_site_adp_e_22223
_jana_atom_site_adp_e_22233
_jana_atom_site_adp_e_22333
_jana_atom_site_adp_e_23333
_jana_atom_site_adp_e_33333
? ? ? ? ? ? ? ? ? ? ? ? ? ? ? ? ? ? ? ? ? ? ?

loop_
_jana_atom_site_adp_f_label
_jana_atom_site_adp_f_type_symbol
_jana_atom_site_adp_f_111111
_jana_atom_site_adp_f_111112
_jana_atom_site_adp_f_111113
_jana_atom_site_adp_f_111122
_jana_atom_site_adp_f_111123
_jana_atom_site_adp_f_111133
_jana_atom_site_adp_f_111222
_jana_atom_site_adp_f_111223
_jana_atom_site_adp_f_111233
_jana_atom_site_adp_f_111333
_jana_atom_site_adp_f_112222
_jana_atom_site_adp_f_112223
_jana_atom_site_adp_f_112233
_jana_atom_site_adp_f_112333
_jana_atom_site_adp_f_113333
_jana_atom_site_adp_f_122222
_jana_atom_site_adp_f_122223
_jana_atom_site_adp_f_122233
_jana_atom_site_adp_f_122333
_jana_atom_site_adp_f_123333
_jana_atom_site_adp_f_133333
_jana_atom_site_adp_f_222222
_jana_atom_site_adp_f_222223
_jana_atom_site_adp_f_222233
_jana_atom_site_adp_f_222333
_jana_atom_site_adp_f_223333
_jana_atom_site_adp_f_233333
_jana_atom_site_adp_f_333333
? ? ? ? ? ? ? ? ? ? ? ? ? ? ? ? ? ? ? ? ? ? ? ? ? ? ? ? ? ?
